data_7203182
loop_
_publ_author_name
'Yoshida, Yukihiro'
'Fujii, Junichi'
'Saito, Gunzi'
'Hiramatsu, Takaaki'
'Sato, Naoki'

_publ_section_title
;
 Dicyanoaurate(i) salts with 1-alkyl-3-methylimidazolium: luminescent
 properties and room-temperature liquid forming
;
_journal_issue 8
_journal_name_full 'Journal of Materials Chemistry'
_journal_page_first 724
_journal_paper_doi 10.1039/b515869a
_journal_volume 16
_journal_year 2006
_chemical_formula_sum 'C6 H7 Au N4'
_chemical_formula_weight 332.12
_chemical_name_common HMI-Au(CN)2
_chemical_name_systematic
;
?
;
_space_group_IT_number 2
_symmetry_cell_setting triclinic
_symmetry_space_group_name_Hall '-P 1'
_symmetry_space_group_name_H-M 'P -1'
_atom_sites_solution_hydrogens geom
_atom_sites_solution_primary direct
_atom_sites_solution_secondary difmap
_audit_creation_method SHELXL-97
_cell_angle_alpha 100.178(19)
_cell_angle_beta 97.310(17)
_cell_angle_gamma 117.655(16)
_cell_formula_units_Z 2
_cell_length_a 6.9146(14)
_cell_length_b 7.0143(19)
_cell_length_c 10.590(2)
_cell_measurement_reflns_used 22
_cell_measurement_temperature 295(2)
_cell_measurement_theta_max 16.81
_cell_measurement_theta_min 13.79
_cell_volume 434.70(19)
_computing_cell_refinement 'MXC(MAC Science)'
_computing_data_collection 'MXC(MAC Science)'
_computing_data_reduction Crystan
_computing_molecular_graphics 'ORTEP III'
_computing_structure_refinement 'SHELXL-97 (Sheldrick, 1997)'
_computing_structure_solution 'SHELXS-97 (Sheldrick, 1990)'
_diffrn_ambient_temperature 295(2)
_diffrn_measured_fraction_theta_full 0.686
_diffrn_measured_fraction_theta_max 0.686
_diffrn_measurement_device_type 'Mac Science MXC18'
_diffrn_measurement_method theta/2theta
_diffrn_radiation_monochromator graphite
_diffrn_radiation_source 'fine-focus sealed tube'
_diffrn_radiation_type 'Mo K-alpha'
_diffrn_radiation_wavelength 0.71073
_diffrn_reflns_av_R_equivalents 0.0559
_diffrn_reflns_limit_h_max 8
_diffrn_reflns_limit_h_min -7
_diffrn_reflns_limit_k_max 0
_diffrn_reflns_limit_k_min -8
_diffrn_reflns_limit_l_max 13
_diffrn_reflns_limit_l_min -12
_diffrn_reflns_number 2219
_diffrn_reflns_theta_full 27.39
_diffrn_reflns_theta_max 27.39
_diffrn_reflns_theta_min 2.01
_exptl_absorpt_coefficient_mu 168.62
_exptl_crystal_colour Colourless
_exptl_crystal_density_diffrn 2.538
_exptl_crystal_density_meas ?
_exptl_crystal_description Rod
_exptl_crystal_F_000 150
_exptl_crystal_size_max 0.8
_exptl_crystal_size_mid 0.1
_exptl_crystal_size_min 0.1
_refine_diff_density_max 2.196
_refine_diff_density_min -1.950
_refine_diff_density_rms 0.287
_refine_ls_extinction_method none
_refine_ls_goodness_of_fit_all 1.450
_refine_ls_hydrogen_treatment constr
_refine_ls_matrix_type full
_refine_ls_number_parameters 101
_refine_ls_number_reflns 1199
_refine_ls_number_restraints 0
_refine_ls_restrained_S_all 1.450
_refine_ls_R_factor_obs 0.0559
_refine_ls_shift/su_max 0.000
_refine_ls_shift/su_mean 0.000
_refine_ls_structure_factor_coef Fsqd
_refine_ls_weighting_details 'w=1/[\s^2^(Fo^2^)+(0.0964P)^2^+0.0000P] where P=(Fo^2^+2Fc^2^)/3'
_refine_ls_weighting_scheme calc
_refine_ls_wR_factor_all 0.1952
_reflns_number_total 1355
_reflns_threshold_expression >4sigma(I)
_cod_data_source_file b515869a.txt
_cod_data_source_block HMI-Au(CN)2
_cod_depositor_comments
;
The following automatic conversions were performed:
'_symmetry_cell_setting' value 'Triclinic' changed to 'triclinic'
according to '/home/adriana/struct/CIF-dictionaries/cif_core.dic'
dictionary named 'cif_core.dic' version 2.4.1 from 2010-06-29.

Automatic conversion script
Id: cif_fix_enum 1555 2011-01-17 13:19:09Z saulius 

The following automatic conversions were performed:

'_cell_measurement_temperature' value 'room temperature' was changed
to '295(2)' - the room/ambient temperature average [293;298] in
Kelvins(K) was taken.

'_diffrn_ambient_temperature' value 'room
temperature' was changed to '295(2)' - the room/ambient temperature
average [293;298] in Kelvins(K) was taken.

Automatic conversion script
Id: cif_fix_values 1569 2011-02-09 13:29:24Z adriana 

The following automatic conversions were performed:

'_refine_ls_weighting_scheme' value 'calc
w=1/[\s^2^(Fo^2^)+(0.0964P)^2^+0.0000P] where P=(Fo^2^+2Fc^2^)/3' was
changed to 'calc'. New tag '_refine_ls_weighting_details' was
created. The value of the new tag was set to
'w=1/[\s^2^(Fo^2^)+(0.0964P)^2^+0.0000P] where P=(Fo^2^+2Fc^2^)/3'.

Automatic conversion script
Id: cif_fix_values 3143 2015-03-26 13:38:13Z robertas 
;
_cod_original_cell_volume 434.71(17)
_cod_original_formula_sum 'C6 H7 Au1 N4'
_cod_database_code 7203182

loop_
_symmetry_equiv_pos_as_xyz
'x, y, z'
'-x, -y, -z'

loop_
_atom_site_label
_atom_site_type_symbol
_atom_site_fract_x
_atom_site_fract_y
_atom_site_fract_z
_atom_site_U_iso_or_equiv
_atom_site_adp_type
_atom_site_occupancy
_atom_site_calc_flag
_atom_site_refinement_flags
_atom_site_disorder_assembly
_atom_site_disorder_group
C2 C 0.040(3) 0.308(3) 0.146(2) 0.068(5) Uani 1 d . . .
H2 H -0.0688 0.3216 0.1954 0.081 Uiso 1 calc R . .
C4 C 0.335(3) 0.306(3) 0.0975(17) 0.061(4) Uani 1 d . . .
H4 H 0.4861 0.3169 0.1076 0.073 Uiso 1 calc R . .
C5 C 0.198(3) 0.268(3) -0.016(2) 0.067(4) Uani 1 d . . .
H5 H 0.2239 0.2448 -0.1063 0.081 Uiso 1 calc R . .
C6 C 0.336(3) 0.385(4) 0.344(2) 0.090(6) Uani 1 d . . .
H6A H 0.4849 0.5251 0.3687 0.108 Uiso 1 calc R . .
H6B H 0.3565 0.2598 0.3630 0.108 Uiso 1 calc R . .
H6C H 0.2343 0.4070 0.3971 0.108 Uiso 1 calc R . .
C11 C -0.030(3) 0.260(3) 0.601(2) 0.063(4) Uani 1 d . . .
C12 C -0.480(3) -0.064(3) 0.261(2) 0.069(5) Uani 1 d . . .
N1 N 0.012(2) 0.269(2) 0.0180(17) 0.068(4) Uani 1 d . . .
H1 H -0.1230 0.2430 -0.0457 0.082 Uiso 1 calc R . .
N3 N 0.231(2) 0.328(2) 0.1986(13) 0.057(3) Uani 1 d . . .
N11 N 0.111(3) 0.363(3) 0.6943(19) 0.086(5) Uani 1 d . . .
N12 N -0.604(3) -0.151(3) 0.1570(17) 0.077(4) Uani 1 d . . .
Au1 Au -0.26055(10) 0.09119(11) 0.43186(7) 0.0607(3) Uani 1 d . . .

loop_
_atom_site_aniso_label
_atom_site_aniso_U_11
_atom_site_aniso_U_22
_atom_site_aniso_U_33
_atom_site_aniso_U_23
_atom_site_aniso_U_13
_atom_site_aniso_U_12
C2 0.057(8) 0.064(10) 0.078(15) 0.013(9) 0.011(8) 0.030(7)
C4 0.062(8) 0.079(10) 0.045(10) 0.022(8) 0.015(7) 0.036(8)
C5 0.072(10) 0.057(9) 0.064(12) 0.013(8) 0.020(8) 0.025(7)
C6 0.075(12) 0.127(18) 0.065(14) 0.029(13) 0.018(10) 0.047(12)
C11 0.064(9) 0.078(10) 0.062(12) 0.024(10) 0.023(8) 0.044(8)
C12 0.059(8) 0.069(10) 0.086(15) 0.024(10) 0.014(9) 0.036(8)
N1 0.067(8) 0.050(7) 0.078(12) 0.015(7) -0.003(7) 0.026(6)
N3 0.058(7) 0.057(7) 0.046(8) 0.019(6) 0.002(5) 0.023(5)
N11 0.063(9) 0.116(13) 0.064(12) 0.008(10) 0.010(7) 0.039(9)
N12 0.070(9) 0.086(10) 0.062(11) 0.016(8) 0.000(7) 0.033(8)
Au1 0.0549(3) 0.0710(4) 0.0580(5) 0.0175(3) 0.0118(2) 0.0329(3)

loop_
_atom_type_symbol
_atom_type_description
_atom_type_scat_dispersion_real
_atom_type_scat_dispersion_imag
_atom_type_scat_source
C C 0.0033 0.0016 'International Tables Vol C Tables 4.2.6.8 and 6.1.1.4'
H H 0.0000 0.0000 'International Tables Vol C Tables 4.2.6.8 and 6.1.1.4'
N N 0.0061 0.0033 'International Tables Vol C Tables 4.2.6.8 and 6.1.1.4'
Au Au -2.0133 8.8022 'International Tables Vol C Tables 4.2.6.8 and 6.1.1.4'

loop_
_geom_angle_atom_site_label_1
_geom_angle_atom_site_label_2
_geom_angle_atom_site_label_3
_geom_angle
_geom_angle_site_symmetry_1
_geom_angle_site_symmetry_3
_geom_angle_publ_flag
N1 C2 N3 109.5(16) . . ?
C5 C4 N3 107.6(15) . . ?
C4 C5 N1 106.0(17) . . ?
N11 C11 Au1 176.2(17) . . ?
N12 C12 Au1 177.3(17) . . ?
C2 N1 C5 109.3(15) . . ?
C2 N3 C4 107.6(15) . . ?
C2 N3 C6 127.2(16) . . ?
C4 N3 C6 125.0(14) . . ?
C12 Au1 C11 177.2(7) . . ?

loop_
_geom_bond_atom_site_label_1
_geom_bond_atom_site_label_2
_geom_bond_distance
_geom_bond_site_symmetry_2
_geom_bond_publ_flag
C2 N1 1.30(2) . ?
C2 N3 1.31(2) . ?
C4 C5 1.33(2) . ?
C4 N3 1.39(2) . ?
C5 N1 1.38(2) . ?
C6 N3 1.51(2) . ?
C11 N11 1.14(2) . ?
C11 Au1 1.979(19) . ?
C12 N12 1.17(3) . ?
C12 Au1 1.96(2) . ?
